data_4112254
loop_
_publ_author_name
'Paul T. O'Sullivan'
'Wilm Buhr'
'Mary Ann M. Fuhry'
'Justin R. Harrison'
'John E. Davies'
'Neil Feeder'
'David R. Marshall'
'Jonathan W. Burton'
'Andrew B. Holmes'

_publ_section_title
;
 A Concise Synthesis of the Octalactins
;
_journal_name_full 'Journal of the American Chemical Society'
_journal_page_first 2194
_journal_page_last 2207
_journal_paper_doi 10.1021/ja038353w
_journal_volume 126
_journal_year 2004
_chemical_formula_sum 'C19 H32 O6'
_chemical_formula_weight 356.45
_chemical_name_systematic
; 
? 
;
_space_group_IT_number 19
_symmetry_cell_setting orthorhombic
_symmetry_space_group_name_Hall 'P 2ac 2ab'
_symmetry_space_group_name_H-M 'P 21 21 21'
_atom_sites_solution_hydrogens geom
_atom_sites_solution_primary direct
_atom_sites_solution_secondary difmap
_audit_creation_method SHELXL
_cell_angle_alpha 90.00
_cell_angle_beta 90.00
_cell_angle_gamma 90.00
_cell_formula_units_Z 4
_cell_length_a 9.961(4)
_cell_length_b 20.869(5)
_cell_length_c 9.596(4)
_cell_measurement_temperature 293(2)
_cell_volume 1994.8(12)
_computing_structure_refinement 'SHELXL-93 (Sheldrick, 1993)'
_computing_structure_solution 'SHELXS-86 (Sheldrick, 1990)'
_diffrn_ambient_temperature 180
_diffrn_measurement_device RAXIS-IIC
_diffrn_radiation_monochromator graphite
_diffrn_radiation_source 'fine-focus sealed tube'
_diffrn_radiation_type MoK\a
_diffrn_radiation_wavelength 0.71073
_diffrn_reflns_av_R_equivalents 0.0977
_diffrn_reflns_av_sigmaI/netI 0.0920
_diffrn_reflns_limit_h_max 11
_diffrn_reflns_limit_h_min 0
_diffrn_reflns_limit_k_max 24
_diffrn_reflns_limit_k_min -24
_diffrn_reflns_limit_l_max 11
_diffrn_reflns_limit_l_min -11
_diffrn_reflns_number 17835
_diffrn_reflns_theta_max 25.20
_diffrn_reflns_theta_min 1.95
_exptl_absorpt_coefficient_mu 0.087
_exptl_crystal_colour colourless
_exptl_crystal_density_diffrn 1.187
_exptl_crystal_description 'rectangular prism'
_exptl_crystal_F_000 776
_exptl_crystal_size_max 0.15
_exptl_crystal_size_mid 0.14
_exptl_crystal_size_min 0.10
_refine_diff_density_max 0.156
_refine_diff_density_min -0.184
_refine_diff_density_rms 0.046
_refine_ls_abs_structure_details 'Flack H D (1983), Acta Cryst. A39, 876-881'
_refine_ls_abs_structure_Flack -0.13(107)
_refine_ls_extinction_coef 0.0486(30)
_refine_ls_extinction_expression Fc^*^=kFc[1+0.001xFc^2^\l^3^/sin(2\q)]^-1/4^
_refine_ls_extinction_method SHELXL
_refine_ls_goodness_of_fit_all 0.950
_refine_ls_goodness_of_fit_obs 1.013
_refine_ls_matrix_type full
_refine_ls_number_parameters 240
_refine_ls_number_reflns 3570
_refine_ls_number_restraints 2
_refine_ls_restrained_S_all 0.962
_refine_ls_restrained_S_obs 1.012
_refine_ls_R_factor_all 0.0792
_refine_ls_R_factor_obs 0.0448
_refine_ls_shift/esd_max 0.497
_refine_ls_shift/esd_mean 0.038
_refine_ls_structure_factor_coef Fsqd
_refine_ls_weighting_details 'w=1/[\s^2^(Fo^2^)+(0.0305P)^2^+0.0000P] where P=(Fo^2^+2Fc^2^)/3'
_refine_ls_weighting_scheme calc
_refine_ls_wR_factor_all 0.0838
_refine_ls_wR_factor_obs 0.0755
_reflns_number_observed 2661
_reflns_number_total 3580
_reflns_observed_criterion >2sigma(I)
_cod_data_source_file ja038353wsi20030905_071536.cif
_cod_data_source_block ah9806
_cod_depositor_comments
;
The following automatic conversions were performed:

'_refine_ls_weighting_scheme' value 'calc
w=1/[\s^2^(Fo^2^)+(0.0305P)^2^+0.0000P] where P=(Fo^2^+2Fc^2^)/3' was
changed to 'calc'. New tag '_refine_ls_weighting_details' was
created. The value of the new tag was set to
'w=1/[\s^2^(Fo^2^)+(0.0305P)^2^+0.0000P] where P=(Fo^2^+2Fc^2^)/3'.

Automatic conversion script
Id: cif_fix_values 3143 2015-03-26 13:38:13Z robertas 
;
_cod_database_code 4112254

loop_
_symmetry_equiv_pos_as_xyz
'x, y, z'
'-x+1/2, -y, z+1/2'
'x+1/2, -y+1/2, -z'
'-x, y+1/2, -z+1/2'

loop_
_atom_site_aniso_label
_atom_site_aniso_U_11
_atom_site_aniso_U_22
_atom_site_aniso_U_33
_atom_site_aniso_U_23
_atom_site_aniso_U_13
_atom_site_aniso_U_12
O1 0.0260(9) 0.0329(9) 0.0312(10) -0.0087(8) 0.0009(7) -0.0016(7)
O2 0.0422(9) 0.0304(9) 0.0334(11) -0.0018(8) -0.0144(8) 0.0026(8)
O3 0.0359(9) 0.0358(9) 0.0464(12) -0.0155(9) -0.0039(8) 0.0012(7)
O4 0.0366(10) 0.0568(12) 0.0509(13) 0.0107(10) 0.0114(10) 0.0057(9)
O5 0.0246(9) 0.0558(12) 0.0601(13) -0.0185(10) -0.0002(9) -0.0035(8)
O6 0.0337(9) 0.0275(9) 0.0410(11) -0.0043(8) -0.0035(8) -0.0058(7)
C2 0.0269(12) 0.0215(11) 0.0319(15) -0.0005(11) -0.0036(11) 0.0021(10)
C3 0.0261(11) 0.0279(12) 0.0300(15) -0.0003(11) 0.0012(11) 0.0000(10)
C4 0.0272(11) 0.0310(13) 0.0281(14) -0.0030(11) -0.0013(10) 0.0029(11)
C5 0.0333(12) 0.0297(12) 0.0275(14) -0.0069(12) -0.0037(11) 0.0036(11)
C6 0.0385(13) 0.0289(13) 0.0299(14) 0.0011(12) -0.0021(11) -0.0005(11)
C7 0.0317(13) 0.0337(14) 0.038(2) -0.0056(11) 0.0040(11) -0.0025(11)
C8 0.0259(11) 0.0361(14) 0.0256(13) -0.0116(11) 0.0004(10) -0.0011(10)
C9 0.0259(12) 0.0422(15) 0.036(2) -0.0073(12) -0.0022(11) 0.0001(11)
C10 0.0290(13) 0.045(2) 0.0299(15) -0.0011(12) -0.0033(12) 0.0044(12)
C11 0.0268(12) 0.043(2) 0.037(2) 0.0001(13) -0.0018(12) 0.0046(11)
C12 0.0284(12) 0.0338(13) 0.037(2) -0.0028(12) -0.0001(11) -0.0029(11)
C13 0.0337(13) 0.0318(14) 0.042(2) 0.0012(12) 0.0036(12) -0.0015(11)
C14 0.0259(12) 0.0319(13) 0.038(2) -0.0043(11) -0.0005(12) -0.0037(10)
C15 0.0319(13) 0.0316(13) 0.043(2) -0.0076(12) 0.0039(12) -0.0091(11)
C16 0.056(2) 0.056(2) 0.046(2) -0.0125(14) 0.0099(15) -0.0120(15)
C17 0.048(2) 0.0322(14) 0.056(2) -0.0099(13) -0.0064(14) 0.0063(13)
C18 0.0366(15) 0.066(2) 0.065(2) -0.023(2) -0.0184(15) 0.0031(13)
C19 0.066(2) 0.085(2) 0.050(2) 0.024(2) 0.011(2) 0.032(2)
C20 0.0339(14) 0.041(2) 0.065(2) -0.0112(15) 0.0084(15) 0.0015(12)

loop_
_atom_site_label
_atom_site_type_symbol
_atom_site_fract_x
_atom_site_fract_y
_atom_site_fract_z
_atom_site_U_iso_or_equiv
_atom_site_thermal_displace_type
_atom_site_occupancy
_atom_site_calc_flag
_atom_site_refinement_flags
O1 O 0.53882(14) 0.08541(7) 0.6973(2) 0.0300(4) Uani 1 d .
O2 O 0.89323(15) 0.02860(8) 0.7716(2) 0.0353(4) Uani 1 d D
H2 H 0.9260(31) 0.0678(14) 0.7911(35) 0.098(9) Uiso 1 d D
O3 O 0.6844(2) 0.14929(7) 0.7938(2) 0.0394(4) Uani 1 d .
O4 O 0.4397(2) 0.15425(8) 0.4472(2) 0.0481(5) Uani 1 d .
O5 O 0.10918(15) 0.12895(8) 0.5808(2) 0.0468(5) Uani 1 d .
O6 O -0.0535(2) 0.14661(7) 0.8871(2) 0.0341(4) Uani 1 d D
H6 H -0.1323(30) 0.1609(15) 0.8555(36) 0.098(9) Uiso 1 d D
C2 C 0.6624(2) 0.11053(10) 0.7019(3) 0.0268(5) Uani 1 d .
C3 C 0.7690(2) 0.09123(10) 0.5988(3) 0.0280(5) Uani 1 d .
H3A H 0.8339(2) 0.12577(10) 0.5921(3) 0.034 Uiso 1 calc R
H3B H 0.7273(2) 0.08669(10) 0.5080(3) 0.034 Uiso 1 calc R
C4 C 0.8449(2) 0.02906(11) 0.6317(2) 0.0288(5) Uani 1 d .
H4 H 0.9238(2) 0.02789(11) 0.5706(2) 0.035 Uiso 1 calc R
C5 C 0.7687(2) -0.03393(10) 0.6096(3) 0.0302(5) Uani 1 d .
H5 H 0.7343(2) -0.03413(10) 0.5139(3) 0.036 Uiso 1 calc R
C6 C 0.6482(2) -0.04253(11) 0.7091(3) 0.0325(6) Uani 1 d .
H6B H 0.6473(2) -0.08650(11) 0.7419(3) 0.039 Uiso 1 calc R
H6C H 0.6614(2) -0.01511(11) 0.7895(3) 0.039 Uiso 1 calc R
C7 C 0.5119(2) -0.02751(11) 0.6460(2) 0.0344(6) Uani 1 d .
H7A H 0.4436(2) -0.03401(11) 0.7167(2) 0.041 Uiso 1 calc R
H7B H 0.4946(2) -0.05771(11) 0.5713(2) 0.041 Uiso 1 calc R
C8 C 0.4979(2) 0.04026(10) 0.5885(2) 0.0292(5) Uani 1 d .
H8 H 0.5549(2) 0.04550(10) 0.5060(2) 0.035 Uiso 1 calc R
C9 C 0.3541(2) 0.05913(11) 0.5542(3) 0.0346(6) Uani 1 d .
H9 H 0.2981(2) 0.05301(11) 0.6371(3) 0.042 Uiso 1 calc R
C10 C 0.3485(2) 0.12879(12) 0.5111(3) 0.0346(6) Uani 1 d .
C11 C 0.2248(2) 0.16754(11) 0.5466(3) 0.0357(6) Uani 1 d .
C12 C 0.1741(2) 0.16304(11) 0.6913(3) 0.0332(6) Uani 1 d .
H12 H 0.2285(2) 0.13634(11) 0.7535(3) 0.040 Uiso 1 calc R
C13 C 0.0993(2) 0.21632(11) 0.7623(3) 0.0360(6) Uani 1 d .
H13A H 0.0255(2) 0.22993(11) 0.7035(3) 0.043 Uiso 1 calc R
H13B H 0.1590(2) 0.25259(11) 0.7746(3) 0.043 Uiso 1 calc R
C14 C 0.0448(2) 0.19619(10) 0.9028(3) 0.0318(6) Uani 1 d .
H14 H 0.1202(2) 0.17694(10) 0.9533(3) 0.038 Uiso 1 calc R
C15 C -0.0049(2) 0.25165(12) 0.9926(3) 0.0355(6) Uani 1 d .
H15 H 0.0708(2) 0.28108(12) 1.0049(3) 0.043 Uiso 1 calc R
C16 C -0.0445(3) 0.22811(13) 1.1369(3) 0.0526(8) Uani 1 d .
H16A H 0.0283(7) 0.2042(7) 1.1767(8) 0.079 Uiso 1 calc R
H16B H -0.1223(11) 0.2012(7) 1.1298(4) 0.079 Uiso 1 calc R
H16C H -0.0646(17) 0.26417(14) 1.1955(6) 0.079 Uiso 1 calc R
C17 C 0.8669(3) -0.08970(11) 0.6242(3) 0.0455(7) Uani 1 d .
H17A H 0.9404(9) -0.0838(4) 0.5606(12) 0.068 Uiso 1 calc R
H17B H 0.8217(5) -0.12914(14) 0.6031(17) 0.068 Uiso 1 calc R
H17C H 0.9005(12) -0.0912(5) 0.7179(5) 0.068 Uiso 1 calc R
C18 C 0.2970(2) 0.01845(13) 0.4338(3) 0.0558(8) Uani 1 d .
H18B H 0.2097(9) 0.0342(6) 0.4088(13) 0.084 Uiso 1 calc R
H18C H 0.2900(17) -0.0254(2) 0.4630(7) 0.084 Uiso 1 calc R
H18D H 0.3557(10) 0.0213(7) 0.3548(7) 0.084 Uiso 1 calc R
C19 C 0.2034(3) 0.22695(15) 0.4601(3) 0.0671(10) Uani 1 d .
H19B H 0.1196(11) 0.2465(6) 0.4854(16) 0.101 Uiso 1 calc R
H19C H 0.2017(22) 0.2156(2) 0.3632(4) 0.101 Uiso 1 calc R
H19D H 0.2753(12) 0.2566(5) 0.4768(17) 0.101 Uiso 1 calc R
C20 C -0.1175(2) 0.28960(12) 0.9232(3) 0.0466(7) Uani 1 d .
H20A H -0.0868(6) 0.3060(7) 0.8353(9) 0.070 Uiso 1 calc R
H20B H -0.1433(13) 0.3246(5) 0.9823(9) 0.070 Uiso 1 calc R
H20C H -0.1934(7) 0.2621(3) 0.9083(18) 0.070 Uiso 1 calc R

loop_
_atom_type_symbol
_atom_type_description
_atom_type_scat_dispersion_real
_atom_type_scat_dispersion_imag
_atom_type_scat_source
C C 0.0033 0.0016 'International Tables Vol C Tables 4.2.6.8 and 6.1.1.4'
H H 0.0000 0.0000 'International Tables Vol C Tables 4.2.6.8 and 6.1.1.4'
O O 0.0106 0.0060 'International Tables Vol C Tables 4.2.6.8 and 6.1.1.4'

loop_
_geom_angle_atom_site_label_1
_geom_angle_atom_site_label_2
_geom_angle_atom_site_label_3
_geom_angle
C2 O1 C8 122.1(2)
C12 O5 C11 61.97(15)
O3 C2 O1 116.7(2)
O3 C2 C3 121.8(2)
O1 C2 C3 121.5(2)
C2 C3 C4 116.0(2)
O2 C4 C5 107.0(2)
O2 C4 C3 111.5(2)
C5 C4 C3 116.9(2)
C17 C5 C4 108.9(2)
C17 C5 C6 110.7(2)
C4 C5 C6 113.6(2)
C7 C6 C5 115.1(2)
C6 C7 C8 114.7(2)
O1 C8 C9 104.5(2)
O1 C8 C7 108.2(2)
C9 C8 C7 113.9(2)
C10 C9 C8 110.0(2)
C10 C9 C18 108.1(2)
C8 C9 C18 111.5(2)
O4 C10 C9 122.0(2)
O4 C10 C11 119.2(2)
C9 C10 C11 118.8(2)
O5 C11 C12 58.63(14)
O5 C11 C19 118.1(2)
C12 C11 C19 121.4(2)
O5 C11 C10 113.8(2)
C12 C11 C10 117.1(2)
C19 C11 C10 115.5(2)
O5 C12 C11 59.4(2)
O5 C12 C13 118.7(2)
C11 C12 C13 123.2(2)
C12 C13 C14 112.1(2)
O6 C14 C13 110.6(2)
O6 C14 C15 112.7(2)
C13 C14 C15 114.2(2)
C16 C15 C14 110.7(2)
C16 C15 C20 112.0(2)
C14 C15 C20 112.7(2)

loop_
_geom_bond_atom_site_label_1
_geom_bond_atom_site_label_2
_geom_bond_distance
O1 C2 1.339(3)
O1 C8 1.465(2)
O2 C4 1.426(3)
O3 C2 1.216(3)
O4 C10 1.218(3)
O5 C12 1.431(3)
O5 C11 1.443(3)
O6 C14 1.433(3)
C2 C3 1.506(3)
C3 C4 1.535(3)
C4 C5 1.533(3)
C5 C17 1.527(3)
C5 C6 1.544(3)
C6 C7 1.519(3)
C7 C8 1.525(3)
C8 C9 1.521(3)
C9 C10 1.513(3)
C9 C18 1.542(3)
C10 C11 1.513(3)
C11 C12 1.480(3)
C11 C19 1.507(4)
C12 C13 1.502(3)
C13 C14 1.512(3)
C14 C15 1.526(3)
C15 C16 1.521(3)
C15 C20 1.526(3)
